data_7719031
loop_
_publ_author_name
'Chauhan, Pinky'
'Ravikanth, Mangalampalli'

_publ_section_title
;
 Synthesis, structure, spectral and redox properties of 3-pyrrolyl BODIPYs
 containing one to eight bromides at the pyrrole carbons.
;
_journal_issue 18
_journal_name_full 'Dalton transactions (Cambridge, England : 2003)'
_journal_page_first 7465
_journal_page_last 7474
_journal_paper_doi 10.1039/d5dt00431d
_journal_volume 54
_journal_year 2025
_chemical_formula_moiety 'C20 H15 B Br F2 N3'
_chemical_formula_sum 'C20 H15 B Br F2 N3'
_chemical_formula_weight 426.07
_space_group_crystal_system monoclinic
_space_group_IT_number 14
_space_group_name_Hall '-P 2yn'
_space_group_name_H-M_alt 'P 1 21/n 1'
_atom_sites_solution_hydrogens geom
_atom_sites_solution_primary dual
_audit_creation_date 2025-01-27
_audit_creation_method
;
Olex2 1.5-ac6-016
(compiled 2024.01.13 svn.r2f8d729c for Rigaku Oxford Diffraction, GUI svn.r6897)
;
_audit_update_record
;
2025-01-27 deposited with the CCDC.	2025-04-03 downloaded from the CCDC.
;
_cell_angle_alpha 90
_cell_angle_beta 101.314(3)
_cell_angle_gamma 90
_cell_formula_units_Z 4
_cell_length_a 8.4783(2)
_cell_length_b 10.7900(3)
_cell_length_c 20.1223(6)
_cell_measurement_reflns_used 5848
_cell_measurement_temperature 150.00(10)
_cell_measurement_theta_max 24.7380
_cell_measurement_theta_min 2.0490
_cell_volume 1805.03(9)
_computing_cell_refinement 'CrysAlisPro 1.171.43.105a (Rigaku OD, 2024)'
_computing_data_collection 'PROGRAM:BIS V6.2.16/2021-10-22 && APEX4 2021.4-0                                '
_computing_data_reduction 'CrysAlisPro 1.171.43.105a (Rigaku OD, 2024)'
_computing_molecular_graphics 'Olex2 1.5-ac6-016 (Dolomanov et al., 2009)'
_computing_publication_material 'Olex2 1.5-ac6-016 (Dolomanov et al., 2009)'
_computing_structure_refinement 'SHELXL 2018/3 (Sheldrick, 2015)'
_computing_structure_solution 'SHELXT 2018/2 (Sheldrick, 2018)'
_diffrn_ambient_environment N~2~
_diffrn_ambient_temperature 150.00(10)
_diffrn_detector 'CCD plate'
_diffrn_measured_fraction_theta_full 0.996
_diffrn_measured_fraction_theta_max 0.996
_diffrn_measurement_details
;
List of Runs (angles in degrees, time in seconds):

  # Type    Start    End  Width  t~exp~   \w     \q     \k     \f   Frames
#--------------------------------------------------------------------------
  1  \f   -126.27 154.23   1.50   10.00  72.69 -18.16  31.50    --   187
  2  \w    -76.17   6.33   1.50   10.00    --  -18.16  89.85 -32.66   55
  3  \w   -122.88  22.62   1.50   10.00    --  -18.16 -59.25  20.08   97
  4  \w   -122.88  22.62   1.50   10.00    --  -18.16 -59.25 173.08   97
  5  \w    -76.17   6.33   1.50   10.00    --  -18.16  89.85  18.34   55
;
_diffrn_measurement_device 'abstract diffractometer'
_diffrn_measurement_device_type 'Saxi-CrysAlisPro-abstract goniometer imported SAXI images'
_diffrn_measurement_method '\w and \f scans'
_diffrn_orient_matrix_type 'CrysAlisPro convention (1999,Acta A55,543-557)'
_diffrn_orient_matrix_UB_11 -0.0090892000
_diffrn_orient_matrix_UB_12 -0.0070951000
_diffrn_orient_matrix_UB_13 0.0340761000
_diffrn_orient_matrix_UB_21 -0.0752986000
_diffrn_orient_matrix_UB_22 0.0307843000
_diffrn_orient_matrix_UB_23 -0.0077741000
_diffrn_orient_matrix_UB_31 -0.0391116000
_diffrn_orient_matrix_UB_32 -0.0576595000
_diffrn_orient_matrix_UB_33 -0.0083615000
_diffrn_radiation_monochromator graphite
_diffrn_radiation_probe x-ray
_diffrn_radiation_type 'Mo K\a'
_diffrn_radiation_wavelength 0.71073
_diffrn_reflns_av_R_equivalents 0.0715
_diffrn_reflns_av_unetI/netI 0.0395
_diffrn_reflns_Laue_measured_fraction_full 0.996
_diffrn_reflns_Laue_measured_fraction_max 0.996
_diffrn_reflns_limit_h_max 10
_diffrn_reflns_limit_h_min -10
_diffrn_reflns_limit_k_max 12
_diffrn_reflns_limit_k_min -12
_diffrn_reflns_limit_l_max 23
_diffrn_reflns_limit_l_min -23
_diffrn_reflns_number 23017
_diffrn_reflns_point_group_measured_fraction_full 0.996
_diffrn_reflns_point_group_measured_fraction_max 0.996
_diffrn_reflns_theta_full 24.999
_diffrn_reflns_theta_max 24.999
_diffrn_reflns_theta_min 2.064
_diffrn_source 'fine-focus sealed X-ray tube'
_diffrn_source_type 'Enhance (Mo) X-ray Source'
_exptl_absorpt_coefficient_mu 2.306
_exptl_absorpt_correction_T_max 1.00000
_exptl_absorpt_correction_T_min 0.56374
_exptl_absorpt_correction_type multi-scan
_exptl_absorpt_process_details
;
CrysAlisPro 1.171.43.105a (Rigaku Oxford Diffraction, 2024)
Empirical absorption correction using spherical harmonics,
implemented in SCALE3 ABSPACK scaling algorithm.
;
_exptl_crystal_colour 'metallic pinkish pink'
_exptl_crystal_colour_lustre metallic
_exptl_crystal_colour_modifier pinkish
_exptl_crystal_colour_primary pink
_exptl_crystal_density_diffrn 1.568
_exptl_crystal_description block
_exptl_crystal_F_000 856
_exptl_crystal_size_max 0.3
_exptl_crystal_size_mid 0.2
_exptl_crystal_size_min 0.1
_refine_diff_density_max 2.568
_refine_diff_density_min -0.446
_refine_diff_density_rms 0.092
_refine_ls_extinction_method none
_refine_ls_goodness_of_fit_ref 1.039
_refine_ls_hydrogen_treatment constr
_refine_ls_matrix_type full
_refine_ls_number_parameters 245
_refine_ls_number_reflns 3160
_refine_ls_number_restraints 0
_refine_ls_restrained_S_all 1.039
_refine_ls_R_factor_all 0.0620
_refine_ls_R_factor_gt 0.0520
_refine_ls_shift/su_max 0.000
_refine_ls_shift/su_mean 0.000
_refine_ls_structure_factor_coef Fsqd
_refine_ls_weighting_details 'w=1/[\s^2^(Fo^2^)+(0.0675P)^2^+4.1677P] where P=(Fo^2^+2Fc^2^)/3'
_refine_ls_weighting_scheme calc
_refine_ls_wR_factor_gt 0.1283
_refine_ls_wR_factor_ref 0.1359
_reflns_Friedel_coverage 0.000
_reflns_number_gt 2661
_reflns_number_total 3160
_reflns_threshold_expression 'I > 2\s(I)'
_cod_data_source_file d5dt00431d2.cif
_cod_data_source_block mr_pc_7br_autored
_cod_database_code 7719031
_shelx_shelxl_version_number 2018/3
_shelx_space_group_comment
;
The symmetry employed for this shelxl refinement is uniquely defined
by the following loop, which should always be used as a source of
symmetry information in preference to the above space-group names.
They are only intended as comments.
;
_shelx_estimated_absorpt_t_max 0.802
_shelx_estimated_absorpt_t_min 0.545
_olex2_refinement_description
;
1.a Aromatic/amide H refined with riding coordinates:
 N3(H006), C6(H00D), C14(H00F), C15(H00H), C12(H00I), C10(H00J), C4(H00K),
 C7(H00L), C3(H00M), C18(H00N), C19(H00O), C11(H00P)
1.b Idealised Me refined as rotating group:
 C1(H00A,H00B,H00C)
;
_olex2_submission_special_instructions 'No special instructions were received'
_oxdiff_exptl_absorpt_empirical_details
;
Empirical correction (ABSPACK) includes:
- Absorption correction using spherical harmonics
- Frame scaling
;
_oxdiff_exptl_absorpt_empirical_full_max 1.558
_oxdiff_exptl_absorpt_empirical_full_min 0.650

loop_
_space_group_symop_operation_xyz
'x, y, z'
'-x+1/2, y+1/2, -z+1/2'
'-x, -y, -z'
'x-1/2, -y-1/2, z-1/2'

loop_
_atom_site_label
_atom_site_type_symbol
_atom_site_fract_x
_atom_site_fract_y
_atom_site_fract_z
_atom_site_U_iso_or_equiv
_atom_site_adp_type
_atom_site_occupancy
_atom_site_site_symmetry_order
_atom_site_calc_flag
_atom_site_refinement_flags_posn
_atom_site_refinement_flags_adp
_atom_site_refinement_flags_occupancy
_atom_site_disorder_assembly
_atom_site_disorder_group
Br1 Br 1.14987(5) 0.65709(4) 0.48484(2) 0.03625(19) Uani 1 1 d . . . . .
F1 F 0.6723(3) 0.3831(2) 0.37334(13) 0.0364(6) Uani 1 1 d . . . . .
F2 F 0.6018(3) 0.5627(2) 0.41734(13) 0.0396(6) Uani 1 1 d . . . . .
N1 N 0.3895(4) 0.4271(3) 0.36447(18) 0.0302(8) Uani 1 1 d . . . . .
N2 N 0.5537(4) 0.5393(3) 0.29427(17) 0.0261(7) Uani 1 1 d . . . . .
N3 N 0.8875(4) 0.6113(3) 0.37777(18) 0.0286(8) Uani 1 1 d . . . . .
H006 H 0.839093 0.566843 0.404503 0.034 Uiso 1 1 calc R U . . .
C1 C -0.2695(6) 0.4732(5) 0.0212(3) 0.0550(15) Uani 1 1 d . . . . .
H00A H -0.351041 0.531994 0.030158 0.082 Uiso 1 1 calc R U . . .
H00B H -0.315664 0.389701 0.016062 0.082 Uiso 1 1 calc R U . . .
H00C H -0.234141 0.497053 -0.020523 0.082 Uiso 1 1 calc R U . . .
C2 C -0.1278(5) 0.4748(4) 0.0795(3) 0.0373(11) Uani 1 1 d . . . . .
C3 C -0.0829(6) 0.3684(4) 0.1185(3) 0.0395(11) Uani 1 1 d . . . . .
H00M H -0.142203 0.294014 0.107569 0.047 Uiso 1 1 calc R U . . .
C4 C 0.0466(5) 0.3695(4) 0.1727(3) 0.0362(11) Uani 1 1 d . . . . .
H00K H 0.073295 0.296510 0.198928 0.043 Uiso 1 1 calc R U . . .
C5 C 0.1379(5) 0.4768(4) 0.1891(2) 0.0298(9) Uani 1 1 d . . . . .
C6 C 0.0932(5) 0.5829(4) 0.1501(2) 0.0323(10) Uani 1 1 d . . . . .
H00D H 0.153198 0.657094 0.160624 0.039 Uiso 1 1 calc R U . . .
C7 C -0.0373(5) 0.5816(4) 0.0964(3) 0.0378(11) Uani 1 1 d . . . . .
H00L H -0.065238 0.654938 0.070639 0.045 Uiso 1 1 calc R U . . .
C8 C 0.2766(5) 0.4779(3) 0.2471(2) 0.0279(9) Uani 1 1 d . . . . .
C9 C 0.2589(5) 0.4291(4) 0.3105(2) 0.0296(9) Uani 1 1 d . . . . .
C10 C 0.1252(5) 0.3842(4) 0.3346(3) 0.0358(10) Uani 1 1 d . . . . .
H00J H 0.018980 0.375442 0.309053 0.043 Uiso 1 1 calc R U . . .
C11 C 0.1759(6) 0.3551(4) 0.4023(3) 0.0390(11) Uani 1 1 d . . . . .
H00P H 0.110986 0.321859 0.431455 0.047 Uiso 1 1 calc R U . . .
C12 C 0.3378(6) 0.3828(4) 0.4201(2) 0.0351(10) Uani 1 1 d . . . . .
H00I H 0.402631 0.372628 0.463965 0.042 Uiso 1 1 calc R U . . .
C13 C 0.4238(5) 0.5279(4) 0.2390(2) 0.0282(9) Uani 1 1 d . . . . .
C14 C 0.4731(5) 0.5761(4) 0.1807(2) 0.0320(10) Uani 1 1 d . . . . .
H00F H 0.410079 0.578827 0.136118 0.038 Uiso 1 1 calc R U . . .
C15 C 0.6270(5) 0.6178(4) 0.2001(2) 0.0325(10) Uani 1 1 d . . . . .
H00H H 0.690410 0.654970 0.171548 0.039 Uiso 1 1 calc R U . . .
C16 C 0.6754(5) 0.5957(4) 0.2706(2) 0.0280(9) Uani 1 1 d . . . . .
C17 C 0.8280(5) 0.6339(4) 0.3097(2) 0.0278(9) Uani 1 1 d . . . . .
C18 C 0.9412(6) 0.7075(5) 0.2872(2) 0.0388(11) Uani 1 1 d . . . . .
H00N H 0.933336 0.738479 0.242451 0.047 Uiso 1 1 calc R U . . .
C19 C 1.0694(6) 0.7285(5) 0.3419(2) 0.0422(12) Uani 1 1 d . . . . .
H00O H 1.163999 0.775180 0.341031 0.051 Uiso 1 1 calc R U . . .
C20 C 1.0313(5) 0.6681(4) 0.3968(2) 0.0304(10) Uani 1 1 d . . . . .
B1 B 0.5569(6) 0.4778(4) 0.3643(3) 0.0298(11) Uani 1 1 d . . . . .

loop_
_atom_site_aniso_label
_atom_site_aniso_U_11
_atom_site_aniso_U_22
_atom_site_aniso_U_33
_atom_site_aniso_U_23
_atom_site_aniso_U_13
_atom_site_aniso_U_12
Br1 0.0333(3) 0.0344(3) 0.0394(3) -0.00085(19) 0.0031(2) -0.00224(18)
F1 0.0340(13) 0.0346(14) 0.0399(15) 0.0086(11) 0.0053(11) 0.0015(11)
F2 0.0496(16) 0.0369(14) 0.0355(14) -0.0087(11) 0.0160(12) -0.0152(12)
N1 0.035(2) 0.0203(17) 0.038(2) 0.0013(15) 0.0138(17) 0.0005(15)
N2 0.0234(17) 0.0204(17) 0.0356(19) 0.0013(14) 0.0089(15) 0.0023(14)
N3 0.0280(18) 0.0240(18) 0.035(2) 0.0036(15) 0.0091(15) 0.0015(15)
C1 0.037(3) 0.050(3) 0.070(4) -0.005(3) -0.009(3) -0.004(2)
C2 0.024(2) 0.033(2) 0.055(3) -0.004(2) 0.006(2) 0.0029(18)
C3 0.034(2) 0.026(2) 0.059(3) -0.005(2) 0.009(2) -0.0044(19)
C4 0.029(2) 0.026(2) 0.053(3) 0.002(2) 0.007(2) 0.0012(18)
C5 0.023(2) 0.023(2) 0.046(3) 0.0011(19) 0.0133(19) 0.0019(16)
C6 0.024(2) 0.024(2) 0.047(3) -0.0006(19) 0.0039(19) -0.0014(17)
C7 0.029(2) 0.028(2) 0.054(3) 0.003(2) 0.004(2) 0.0042(18)
C8 0.026(2) 0.0144(18) 0.045(3) 0.0002(17) 0.0095(19) 0.0040(16)
C9 0.028(2) 0.0155(19) 0.049(3) 0.0009(18) 0.017(2) 0.0013(16)
C10 0.031(2) 0.023(2) 0.056(3) -0.002(2) 0.015(2) 0.0023(18)
C11 0.045(3) 0.029(2) 0.048(3) -0.001(2) 0.021(2) -0.001(2)
C12 0.047(3) 0.023(2) 0.040(3) -0.0031(19) 0.019(2) -0.001(2)
C13 0.026(2) 0.021(2) 0.037(2) 0.0025(17) 0.0070(18) 0.0018(16)
C14 0.028(2) 0.033(2) 0.035(2) 0.0036(19) 0.0057(19) 0.0040(18)
C15 0.026(2) 0.034(2) 0.039(3) 0.006(2) 0.0110(19) 0.0027(18)
C16 0.026(2) 0.021(2) 0.037(2) 0.0038(17) 0.0087(18) 0.0031(16)
C17 0.028(2) 0.023(2) 0.034(2) 0.0025(17) 0.0080(18) 0.0039(17)
C18 0.036(2) 0.044(3) 0.037(3) 0.010(2) 0.008(2) -0.007(2)
C19 0.036(3) 0.043(3) 0.046(3) 0.008(2) 0.005(2) -0.011(2)
C20 0.026(2) 0.021(2) 0.042(3) -0.0005(18) 0.0007(19) 0.0016(16)
B1 0.034(3) 0.023(2) 0.032(3) -0.002(2) 0.008(2) -0.003(2)

loop_
_atom_type_symbol
_atom_type_description
_atom_type_scat_dispersion_real
_atom_type_scat_dispersion_imag
_atom_type_scat_source
C C 0.0033 0.0016 'International Tables Vol C Tables 4.2.6.8 and 6.1.1.4'
H H 0.0000 0.0000 'International Tables Vol C Tables 4.2.6.8 and 6.1.1.4'
B B 0.0013 0.0007 'International Tables Vol C Tables 4.2.6.8 and 6.1.1.4'
Br Br -0.2901 2.4595 'International Tables Vol C Tables 4.2.6.8 and 6.1.1.4'
F F 0.0171 0.0103 'International Tables Vol C Tables 4.2.6.8 and 6.1.1.4'
N N 0.0061 0.0033 'International Tables Vol C Tables 4.2.6.8 and 6.1.1.4'

loop_
_geom_angle_atom_site_label_1
_geom_angle_atom_site_label_2
_geom_angle_atom_site_label_3
_geom_angle
_geom_angle_site_symmetry_1
_geom_angle_site_symmetry_3
_geom_angle_publ_flag
C9 N1 B1 126.4(4) . . ?
C12 N1 C9 108.1(4) . . ?
C12 N1 B1 125.2(4) . . ?
C13 N2 B1 123.4(3) . . ?
C16 N2 C13 106.9(3) . . ?
C16 N2 B1 129.0(3) . . ?
C17 N3 H006 125.3 . . ?
C20 N3 H006 125.3 . . ?
C20 N3 C17 109.5(4) . . ?
H00A C1 H00B 109.5 . . ?
H00A C1 H00C 109.5 . . ?
H00B C1 H00C 109.5 . . ?
C2 C1 H00A 109.5 . . ?
C2 C1 H00B 109.5 . . ?
C2 C1 H00C 109.5 . . ?
C3 C2 C1 121.0(4) . . ?
C7 C2 C1 121.1(4) . . ?
C7 C2 C3 117.9(4) . . ?
C2 C3 H00M 119.3 . . ?
C4 C3 C2 121.3(4) . . ?
C4 C3 H00M 119.3 . . ?
C3 C4 H00K 119.7 . . ?
C3 C4 C5 120.6(4) . . ?
C5 C4 H00K 119.7 . . ?
C4 C5 C8 120.6(4) . . ?
C6 C5 C4 118.1(4) . . ?
C6 C5 C8 121.4(4) . . ?
C5 C6 H00D 119.4 . . ?
C7 C6 C5 121.1(4) . . ?
C7 C6 H00D 119.4 . . ?
C2 C7 H00L 119.5 . . ?
C6 C7 C2 121.1(4) . . ?
C6 C7 H00L 119.5 . . ?
C9 C8 C5 119.9(4) . . ?
C13 C8 C5 119.9(4) . . ?
C13 C8 C9 120.3(4) . . ?
N1 C9 C8 120.0(4) . . ?
N1 C9 C10 107.3(4) . . ?
C10 C9 C8 132.5(4) . . ?
C9 C10 H00J 126.2 . . ?
C11 C10 C9 107.6(4) . . ?
C11 C10 H00J 126.2 . . ?
C10 C11 H00P 126.0 . . ?
C12 C11 C10 108.0(4) . . ?
C12 C11 H00P 126.0 . . ?
N1 C12 C11 109.0(4) . . ?
N1 C12 H00I 125.5 . . ?
C11 C12 H00I 125.5 . . ?
N2 C13 C14 108.0(3) . . ?
C8 C13 N2 121.2(4) . . ?
C8 C13 C14 130.7(4) . . ?
C13 C14 H00F 126.1 . . ?
C15 C14 C13 107.7(4) . . ?
C15 C14 H00F 126.1 . . ?
C14 C15 H00H 126.1 . . ?
C14 C15 C16 107.7(4) . . ?
C16 C15 H00H 126.1 . . ?
N2 C16 C15 109.5(4) . . ?
N2 C16 C17 126.9(4) . . ?
C15 C16 C17 123.5(4) . . ?
N3 C17 C16 127.2(4) . . ?
N3 C17 C18 106.4(4) . . ?
C18 C17 C16 126.3(4) . . ?
C17 C18 H00N 125.8 . . ?
C17 C18 C19 108.3(4) . . ?
C19 C18 H00N 125.8 . . ?
C18 C19 H00O 126.7 . . ?
C20 C19 C18 106.6(4) . . ?
C20 C19 H00O 126.7 . . ?
N3 C20 Br1 122.0(3) . . ?
N3 C20 C19 109.2(4) . . ?
C19 C20 Br1 128.9(3) . . ?
F1 B1 N1 111.4(3) . . ?
F1 B1 N2 108.5(3) . . ?
F2 B1 F1 107.4(4) . . ?
F2 B1 N1 110.3(4) . . ?
F2 B1 N2 111.4(3) . . ?
N1 B1 N2 107.8(3) . . ?

loop_
_geom_bond_atom_site_label_1
_geom_bond_atom_site_label_2
_geom_bond_distance
_geom_bond_site_symmetry_2
_geom_bond_publ_flag
Br1 C20 1.862(4) . ?
F1 B1 1.401(6) . ?
F2 B1 1.401(5) . ?
N1 C9 1.390(6) . ?
N1 C12 1.367(6) . ?
N1 B1 1.522(6) . ?
N2 C13 1.409(5) . ?
N2 C16 1.361(5) . ?
N2 B1 1.553(6) . ?
N3 H006 0.8800 . ?
N3 C17 1.385(6) . ?
N3 C20 1.351(5) . ?
C1 H00A 0.9800 . ?
C1 H00B 0.9800 . ?
C1 H00C 0.9800 . ?
C2 C1 1.506(7) . ?
C2 C3 1.400(7) . ?
C2 C7 1.389(6) . ?
C3 H00M 0.9500 . ?
C4 C3 1.388(7) . ?
C4 H00K 0.9500 . ?
C5 C4 1.397(6) . ?
C6 C5 1.396(6) . ?
C6 H00D 0.9500 . ?
C6 C7 1.388(6) . ?
C7 H00L 0.9500 . ?
C8 C5 1.485(6) . ?
C8 C13 1.399(6) . ?
C9 C8 1.415(6) . ?
C9 C10 1.404(6) . ?
C10 H00J 0.9500 . ?
C10 C11 1.381(7) . ?
C11 H00P 0.9500 . ?
C12 C11 1.381(7) . ?
C12 H00I 0.9500 . ?
C13 C14 1.419(6) . ?
C14 H00F 0.9500 . ?
C14 C15 1.363(6) . ?
C15 H00H 0.9500 . ?
C16 C15 1.417(6) . ?
C16 C17 1.436(6) . ?
C17 C18 1.389(6) . ?
C18 H00N 0.9500 . ?
C18 C19 1.405(7) . ?
C19 H00O 0.9500 . ?
C20 C19 1.375(7) . ?

loop_
_geom_torsion_atom_site_label_1
_geom_torsion_atom_site_label_2
_geom_torsion_atom_site_label_3
_geom_torsion_atom_site_label_4
_geom_torsion
_geom_torsion_site_symmetry_1
_geom_torsion_site_symmetry_2
_geom_torsion_site_symmetry_3
_geom_torsion_site_symmetry_4
_geom_torsion_publ_flag
Br1 C20 C19 C18 179.3(3) . . . . ?
N1 C9 C8 C5 178.4(3) . . . . ?
N1 C9 C8 C13 -2.1(6) . . . . ?
N1 C9 C10 C11 -0.3(5) . . . . ?
N1 C12 C11 C10 -0.8(5) . . . . ?
N2 C13 C14 C15 -1.1(5) . . . . ?
N2 C16 C15 C14 0.9(5) . . . . ?
N2 C16 C17 N3 6.2(7) . . . . ?
N2 C16 C17 C18 -169.6(4) . . . . ?
N3 C17 C18 C19 0.4(5) . . . . ?
N3 C20 C19 C18 0.5(5) . . . . ?
C1 C2 C3 C4 -179.4(5) . . . . ?
C1 C2 C7 C6 180.0(5) . . . . ?
C3 C2 C7 C6 -0.1(7) . . . . ?
C5 C4 C3 C2 -1.3(7) . . . . ?
C5 C6 C7 C2 0.0(7) . . . . ?
C5 C8 C13 N2 174.9(4) . . . . ?
C5 C8 C13 C14 -3.9(7) . . . . ?
C6 C5 C4 C3 1.1(7) . . . . ?
C7 C2 C3 C4 0.8(7) . . . . ?
C7 C6 C5 C4 -0.5(7) . . . . ?
C7 C6 C5 C8 -179.4(4) . . . . ?
C8 C5 C4 C3 -179.9(4) . . . . ?
C8 C9 C10 C11 -176.3(4) . . . . ?
C8 C13 C14 C15 177.7(4) . . . . ?
C9 N1 C12 C11 0.6(5) . . . . ?
C9 N1 B1 F1 -115.7(4) . . . . ?
C9 N1 B1 F2 125.1(4) . . . . ?
C9 N1 B1 N2 3.2(5) . . . . ?
C9 C8 C5 C4 -47.8(6) . . . . ?
C9 C8 C5 C6 131.0(4) . . . . ?
C9 C8 C13 N2 -4.7(6) . . . . ?
C9 C8 C13 C14 176.6(4) . . . . ?
C9 C10 C11 C12 0.7(5) . . . . ?
C10 C9 C8 C5 -6.0(7) . . . . ?
C10 C9 C8 C13 173.6(4) . . . . ?
C12 N1 C9 C8 176.4(4) . . . . ?
C12 N1 C9 C10 -0.2(4) . . . . ?
C12 N1 B1 F1 71.2(5) . . . . ?
C12 N1 B1 F2 -48.0(5) . . . . ?
C12 N1 B1 N2 -169.9(4) . . . . ?
C13 N2 C16 C15 -1.6(4) . . . . ?
C13 N2 C16 C17 175.7(4) . . . . ?
C13 N2 B1 F1 110.9(4) . . . . ?
C13 N2 B1 F2 -131.1(4) . . . . ?
C13 N2 B1 N1 -9.9(5) . . . . ?
C13 C8 C5 C4 132.6(4) . . . . ?
C13 C8 C5 C6 -48.5(6) . . . . ?
C13 C14 C15 C16 0.1(5) . . . . ?
C15 C16 C17 N3 -176.9(4) . . . . ?
C15 C16 C17 C18 7.3(7) . . . . ?
C16 N2 C13 C8 -177.3(4) . . . . ?
C16 N2 C13 C14 1.7(4) . . . . ?
C16 N2 B1 F1 -58.5(5) . . . . ?
C16 N2 B1 F2 59.5(5) . . . . ?
C16 N2 B1 N1 -179.3(4) . . . . ?
C16 C17 C18 C19 176.9(4) . . . . ?
C17 N3 C20 Br1 -179.2(3) . . . . ?
C17 N3 C20 C19 -0.2(5) . . . . ?
C17 C16 C15 C14 -176.5(4) . . . . ?
C17 C18 C19 C20 -0.5(6) . . . . ?
C20 N3 C17 C16 -176.6(4) . . . . ?
C20 N3 C17 C18 -0.1(5) . . . . ?
B1 N1 C9 C8 2.4(6) . . . . ?
B1 N1 C9 C10 -174.2(4) . . . . ?
B1 N1 C12 C11 174.8(4) . . . . ?
B1 N2 C13 C8 11.3(6) . . . . ?
B1 N2 C13 C14 -169.7(4) . . . . ?
B1 N2 C16 C15 169.1(4) . . . . ?
B1 N2 C16 C17 -13.6(6) . . . . ?
